data_4341281
loop_
_publ_author_name
'Prakash, Jai'
'Tarasenko, Mariya S.'
'Mesbah, Adel'
'Leb\`egue, S\'ebastien'
'Malliakas, Christos D.'
'Ibers, James A.'

_publ_section_title
;
 Syntheses, Crystal Structures, Transport Properties, and Theoretical
 Studies of Five Members of the MAn2Q5 Family: SrU2S5, BaU2Se5, PbU2S5,
 BaTh2S5, and BaU2Te5.
;
_journal_issue 21
_journal_name_full 'Inorganic chemistry'
_journal_page_first 11626
_journal_page_last 11632
_journal_paper_doi 10.1021/ic501795w
_journal_volume 53
_journal_year 2014
_chemical_formula_sum 'Pb S5 U2'
_chemical_formula_weight 843.55
_chemical_name_common PbU2S5
_chemical_name_systematic
;
 ?
;
_space_group_crystal_system monoclinic
_space_group_IT_number 14
_space_group_name_Hall '-P 2ybc'
_space_group_name_H-M_alt 'P 1 21/c 1'
_symmetry_space_group_name_Hall '-P 2ybc'
_symmetry_space_group_name_H-M 'P 1 21/c 1'
_atom_sites_solution_primary direct
_atom_sites_solution_secondary difmap
_audit_creation_method SHELXL-2014
_cell_angle_alpha 90
_cell_angle_beta 90.1390(18)
_cell_angle_gamma 90
_cell_formula_units_Z 4
_cell_length_a 8.2376(4)
_cell_length_b 7.4434(3)
_cell_length_c 11.7236(5)
_cell_measurement_reflns_used 9925
_cell_measurement_temperature 100(2)
_cell_measurement_theta_max 41.76
_cell_measurement_theta_min 3.02
_cell_volume 718.84(5)
_computing_cell_refinement 'Bruker SAINT'
_computing_data_collection 'Bruker APEX2'
_computing_data_reduction 'Bruker SAINT'
_computing_molecular_graphics 'Bruker SHELXTL'
_computing_publication_material 'Bruker SHELXTL'
_computing_structure_refinement 'SHELXL-2014 (Sheldrick, 2014)'
_computing_structure_solution 'SHELXL-97 (Sheldrick, 2008a)'
_diffrn_ambient_temperature 100(2)
_diffrn_measured_fraction_theta_full 1.000
_diffrn_measured_fraction_theta_max 0.999
_diffrn_measurement_device_type 'Bruker APEX-II CCD'
_diffrn_measurement_method '\f and \w scans'
_diffrn_radiation_type MoK\a
_diffrn_radiation_wavelength 0.71073
_diffrn_reflns_av_R_equivalents 0.0714
_diffrn_reflns_av_unetI/netI 0.0369
_diffrn_reflns_Laue_measured_fraction_full 1.000
_diffrn_reflns_Laue_measured_fraction_max 0.999
_diffrn_reflns_limit_h_max 13
_diffrn_reflns_limit_h_min -13
_diffrn_reflns_limit_k_max 12
_diffrn_reflns_limit_k_min -12
_diffrn_reflns_limit_l_max 19
_diffrn_reflns_limit_l_min -19
_diffrn_reflns_number 27862
_diffrn_reflns_point_group_measured_fraction_full 1.000
_diffrn_reflns_point_group_measured_fraction_max 0.999
_diffrn_reflns_theta_full 25.242
_diffrn_reflns_theta_max 36.522
_diffrn_reflns_theta_min 2.472
_diffrn_source 'fine-focus sealed tube'
_exptl_absorpt_coefficient_mu 69.646
_exptl_absorpt_correction_T_max 0.05668
_exptl_absorpt_correction_T_min 0.00371
_exptl_absorpt_correction_type numerical
_exptl_absorpt_process_details 'face indexed (SADABS; Sheldrick, 2008'
_exptl_crystal_colour Black
_exptl_crystal_density_diffrn 7.795
_exptl_crystal_density_meas ?
_exptl_crystal_description Block
_exptl_crystal_F_000 1384
_exptl_crystal_size_max 0.236
_exptl_crystal_size_mid 0.198
_exptl_crystal_size_min 0.144
_refine_diff_density_max 11.639
_refine_diff_density_min -3.903
_refine_diff_density_rms 0.877
_refine_ls_extinction_coef 0.0035(2)
_refine_ls_extinction_expression Fc^*^=kFc[1+0.001xFc^2^\l^3^/sin(2\q)]^-1/4^
_refine_ls_extinction_method SHELXL
_refine_ls_goodness_of_fit_ref 1.629
_refine_ls_hydrogen_treatment undef
_refine_ls_matrix_type full
_refine_ls_number_parameters 74
_refine_ls_number_reflns 3532
_refine_ls_number_restraints 0
_refine_ls_restrained_S_all 1.629
_refine_ls_R_factor_all 0.0405
_refine_ls_R_factor_gt 0.0396
_refine_ls_shift/su_max 0.001
_refine_ls_shift/su_mean 0.000
_refine_ls_structure_factor_coef Fsqd
_refine_ls_weighting_details 'w=1/[\s^2^(Fo^2^)+(0.0490P)^2^] where P=(1.0000Fo^2^+0.0000Fc^2^)'
_refine_ls_weighting_scheme calc
_refine_ls_wR_factor_gt 0.1166
_refine_ls_wR_factor_ref 0.1171
_reflns_Friedel_coverage 0.000
_reflns_number_gt 3435
_reflns_number_total 3532
_reflns_threshold_expression 'I > 2\s(I)'
_cod_data_source_file ic501795w_si_001.cif
_cod_data_source_block PbU2S5
_cod_depositor_comments
;Adding full bibliography for 4341279--4341283.cif.

The following automatic conversions were performed:

'_exptl_crystal_density_meas' value 'not measured' was changed to '?'
- the value is perceived as not measured.

Automatic conversion script
Id: cif_fix_values 3008 2015-01-20 13:52:24Z robertas 
;
_cod_database_code 4341281
_shelx_space_group_comment
;
The symmetry employed for this shelxl refinement is uniquely defined
by the following loop, which should always be used as a source of
symmetry information in preference to the above space-group names.
They are only intended as comments.
;
_shelxl_version_number 2014-1

loop_
_space_group_symop_operation_xyz
'x, y, z'
'-x, y+1/2, -z+1/2'
'-x, -y, -z'
'x, -y-1/2, z-1/2'

loop_
_atom_site_label
_atom_site_type_symbol
_atom_site_fract_x
_atom_site_fract_y
_atom_site_fract_z
_atom_site_U_iso_or_equiv
_atom_site_adp_type
_atom_site_occupancy
_atom_site_site_symmetry_order
_atom_site_calc_flag
U1 U 0.49996(3) 0.02244(3) 0.32017(2) 0.00829(8) Uani 1 1 d
U2 U 0.25312(2) 0.07654(3) 0.00800(2) 0.00856(8) Uani 1 1 d
Pb1 Pb 0.01142(4) 0.00903(5) 0.32362(2) 0.01702(9) Uani 1 1 d
S1 S 0.54578(19) 0.16268(19) 0.09885(12) 0.0091(2) Uani 1 1 d
S2 S 0.2823(2) 0.4565(2) 0.00051(12) 0.0094(2) Uani 1 1 d
S3 S 0.7225(2) 0.3351(2) 0.31430(13) 0.0104(2) Uani 1 1 d
S4 S 0.03877(19) 0.6627(2) 0.41167(13) 0.0113(3) Uani 1 1 d
S5 S 0.26943(19) 0.3052(2) 0.28107(13) 0.0098(2) Uani 1 1 d

loop_
_atom_site_aniso_label
_atom_site_aniso_U_11
_atom_site_aniso_U_22
_atom_site_aniso_U_33
_atom_site_aniso_U_23
_atom_site_aniso_U_13
_atom_site_aniso_U_12
U1 0.00965(13) 0.01007(13) 0.00514(12) -0.00002(6) -0.00110(8) 0.00032(6)
U2 0.00922(13) 0.01056(12) 0.00589(12) 0.00041(6) -0.00097(8) 0.00011(6)
Pb1 0.01858(15) 0.01785(13) 0.01462(15) 0.00021(8) -0.00265(10) -0.00534(9)
S1 0.0096(6) 0.0113(5) 0.0064(5) -0.0003(4) -0.0007(4) 0.0007(4)
S2 0.0104(6) 0.0121(6) 0.0057(6) -0.0004(4) -0.0009(4) 0.0001(5)
S3 0.0126(6) 0.0116(6) 0.0069(6) -0.0008(4) -0.0014(5) 0.0006(5)
S4 0.0092(6) 0.0144(6) 0.0103(6) 0.0037(5) 0.0002(5) 0.0007(5)
S5 0.0106(6) 0.0110(5) 0.0076(6) 0.0001(4) -0.0014(4) 0.0001(5)

loop_
_atom_type_symbol
_atom_type_description
_atom_type_scat_dispersion_real
_atom_type_scat_dispersion_imag
_atom_type_scat_source
S S 0.1246 0.1234 'International Tables Vol C Tables 4.2.6.8 and 6.1.1.4'
Pb Pb -3.3944 10.1111 'International Tables Vol C Tables 4.2.6.8 and 6.1.1.4'
U U -9.6767 9.6646 'International Tables Vol C Tables 4.2.6.8 and 6.1.1.4'

loop_
_geom_angle_atom_site_label_1
_geom_angle_atom_site_label_2
_geom_angle_atom_site_label_3
_geom_angle
_geom_angle_site_symmetry_1
_geom_angle_site_symmetry_3
S5 U1 S2 143.58(5) 2_645 4_566
S5 U1 S3 85.18(5) 2_645 2_645
S2 U1 S3 91.94(5) 4_566 2_645
S5 U1 S2 77.31(5) 2_645 2_645
S2 U1 S2 81.52(5) 4_566 2_645
S3 U1 S2 139.01(5) 2_645 2_645
S5 U1 S1 74.23(4) 2_645 .
S2 U1 S1 140.00(5) 4_566 .
S3 U1 S1 75.78(4) 2_645 .
S2 U1 S1 131.85(5) 2_645 .
S5 U1 S1 71.74(4) 2_645 2_645
S2 U1 S1 73.46(4) 4_566 2_645
S3 U1 S1 68.49(4) 2_645 2_645
S2 U1 S1 70.88(4) 2_645 2_645
S1 U1 S1 131.90(4) . 2_645
S5 U1 S5 144.61(2) 2_645 .
S2 U1 S5 69.66(4) 4_566 .
S3 U1 S5 80.95(4) 2_645 .
S2 U1 S5 132.06(4) 2_645 .
S1 U1 S5 70.85(4) . .
S1 U1 S5 130.57(4) 2_645 .
S5 U1 S3 91.35(5) 2_645 .
S2 U1 S3 111.93(4) 4_566 .
S3 U1 S3 141.76(3) 2_645 .
S2 U1 S3 76.13(4) 2_645 .
S1 U1 S3 66.68(4) . .
S1 U1 S3 145.40(4) 2_645 .
S5 U1 S3 80.19(4) . .
S5 U1 U1 111.14(3) 2_645 2_655
S2 U1 U1 104.87(3) 4_566 2_655
S3 U1 U1 103.27(3) 2_645 2_655
S2 U1 U1 117.56(3) 2_645 2_655
S1 U1 U1 44.76(3) . 2_655
S1 U1 U1 171.32(3) 2_645 2_655
S5 U1 U1 42.75(3) . 2_655
S3 U1 U1 43.25(3) . 2_655
S5 U1 U1 44.82(3) 2_645 2_645
S2 U1 U1 111.09(3) 4_566 2_645
S3 U1 U1 46.74(3) 2_645 2_645
S2 U1 U1 98.18(3) 2_645 2_645
S1 U1 U1 88.08(3) . 2_645
S1 U1 U1 43.91(3) 2_645 2_645
S5 U1 U1 127.35(3) . 2_645
S3 U1 U1 135.08(3) . 2_645
U1 U1 U1 132.300(11) 2_655 2_645
S4 U2 S1 127.39(5) 2_545 .
S4 U2 S1 150.05(5) 2_545 3_655
S1 U2 S1 78.17(5) . 3_655
S4 U2 S4 73.84(5) 2_545 4_565
S1 U2 S4 152.21(4) . 4_565
S1 U2 S4 77.26(5) 3_655 4_565
S4 U2 S3 87.36(5) 2_545 2_645
S1 U2 S3 78.13(5) . 2_645
S1 U2 S3 83.04(5) 3_655 2_645
S4 U2 S3 86.20(5) 4_565 2_645
S4 U2 S5 107.76(5) 2_545 4_565
S1 U2 S5 104.70(4) . 4_565
S1 U2 S5 74.92(4) 3_655 4_565
S4 U2 S5 81.13(4) 4_565 4_565
S3 U2 S5 156.49(4) 2_645 4_565
S4 U2 S2 81.23(5) 2_545 .
S1 U2 S2 72.63(5) . .
S1 U2 S2 125.62(5) 3_655 .
S4 U2 S2 133.38(5) 4_565 .
S3 U2 S2 131.78(4) 2_645 .
S5 U2 S2 69.75(4) 4_565 .
S4 Pb1 S4 134.52(5) 1_545 2_545
S4 Pb1 S3 75.13(4) 1_545 2_645
S4 Pb1 S3 76.74(4) 2_545 2_645
S4 Pb1 S5 75.36(4) 1_545 2_545
S4 Pb1 S5 73.49(4) 2_545 2_545
S3 Pb1 S5 97.07(4) 2_645 2_545
S4 Pb1 S2 76.58(4) 1_545 4_566
S4 Pb1 S2 133.48(4) 2_545 4_566
S3 Pb1 S2 82.51(4) 2_645 4_566
S5 Pb1 S2 151.02(4) 2_545 4_566
S4 Pb1 S5 131.46(4) 1_545 .
S4 Pb1 S5 71.08(4) 2_545 .
S3 Pb1 S5 73.75(4) 2_645 .
S5 Pb1 S5 144.55(2) 2_545 .
S2 Pb1 S5 63.24(4) 4_566 .
U2 S1 U2 101.83(5) . 3_655
U2 S1 U1 98.80(5) . .
U2 S1 U1 105.22(5) 3_655 .
U2 S1 U1 103.51(5) . 2_655
U2 S1 U1 147.08(6) 3_655 2_655
U1 S1 U1 91.32(4) . 2_655
U1 S2 U1 98.48(5) 4_565 2_655
U1 S2 U2 97.73(5) 4_565 .
U1 S2 U2 101.84(5) 2_655 .
U1 S2 Pb1 87.16(4) 4_565 4_565
U1 S2 Pb1 163.69(6) 2_655 4_565
U2 S2 Pb1 92.47(4) . 4_565
U2 S3 U1 98.49(5) 2_655 2_655
U2 S3 U1 122.55(6) 2_655 .
U1 S3 U1 90.01(4) 2_655 .
U2 S3 Pb1 94.21(5) 2_655 2_655
U1 S3 Pb1 87.69(4) 2_655 2_655
U1 S3 Pb1 143.06(5) . 2_655
U2 S4 U2 106.16(5) 2 4_566
U2 S4 Pb1 106.36(5) 2 1_565
U2 S4 Pb1 143.43(6) 4_566 1_565
U2 S4 Pb1 96.33(5) 2 2
U2 S4 Pb1 102.52(5) 4_566 2
Pb1 S4 Pb1 90.07(4) 1_565 2
U1 S5 U2 104.95(5) 2_655 4_566
U1 S5 U1 92.43(5) 2_655 .
U2 S5 U1 96.42(4) 4_566 .
U1 S5 Pb1 93.33(4) 2_655 2
U2 S5 Pb1 100.90(5) 4_566 2
U1 S5 Pb1 159.66(6) . 2
U1 S5 Pb1 162.95(6) 2_655 .
U2 S5 Pb1 92.07(4) 4_566 .
U1 S5 Pb1 84.64(4) . .
Pb1 S5 Pb1 84.15(4) 2 .

loop_
_geom_bond_atom_site_label_1
_geom_bond_atom_site_label_2
_geom_bond_distance
_geom_bond_site_symmetry_2
U1 S5 2.7647(16) 2_645
U1 S2 2.7801(17) 4_566
U1 S3 2.7883(15) 2_645
U1 S2 2.8037(15) 2_645
U1 S1 2.8230(15) .
U1 S1 2.8662(15) 2_645
U1 S5 2.8708(15) .
U1 S3 2.9634(16) .
U1 U1 4.0692(2) 2_655
U1 U1 4.0692(2) 2_645
U2 S4 2.6629(16) 2_545
U2 S1 2.7102(15) .
U2 S1 2.7376(15) 3_655
U2 S4 2.7487(15) 4_565
U2 S3 2.7583(15) 2_645
U2 S5 2.8059(15) 4_565
U2 S2 2.8395(16) .
Pb1 S4 2.7857(16) 1_545
Pb1 S4 3.0138(16) 2_545
Pb1 S3 3.0186(17) 2_645
Pb1 S5 3.0245(15) 2_545
Pb1 S2 3.0531(15) 4_566
Pb1 S5 3.1033(16) .
S1 U2 2.7376(15) 3_655
S1 U1 2.8662(15) 2_655
S2 U1 2.7801(17) 4_565
S2 U1 2.8037(15) 2_655
S2 Pb1 3.0530(15) 4_565
S3 U2 2.7583(15) 2_655
S3 U1 2.7882(15) 2_655
S3 Pb1 3.0187(17) 2_655
S4 U2 2.6628(16) 2
S4 U2 2.7487(15) 4_566
S4 Pb1 2.7857(16) 1_565
S4 Pb1 3.0139(16) 2
S5 U1 2.7647(16) 2_655
S5 U2 2.8059(15) 4_566
S5 Pb1 3.0245(15) 2
